data_2022040
loop_
_publ_author_name
'Jha, Kunal Kumar'
'Gruza, Barbara'
'Kumar, Prashant'
'Chodkiewicz, Michal Leszek'
'Dominiak, Paulina Maria'

_publ_section_title
;
 TAAM: a reliable and user friendly tool for hydrogen-atom location using
 routine X-ray diffraction data
;
_journal_issue 3
_journal_name_full 'Acta Crystallographica Section B Structural Science, Crystal Engineering and Materials'
_journal_paper_doi 10.1107/S2052520620002917
_journal_volume 76
_journal_year 2020
_chemical_absolute_configuration unk
_chemical_formula_moiety 'C11 H19 N3 O4, H2 O'
_chemical_formula_sum 'C11 H21 N3 O5'
_chemical_formula_weight 275.31
_space_group_crystal_system orthorhombic
_space_group_IT_number 19
_space_group_name_Hall 'P 2ac 2ab'
_space_group_name_H-M_alt 'P 21 21 21'
_symmetry_Int_Tables_number 19
_audit_creation_date 2019-09-26
_audit_creation_method
;
Olex2 1.2
(compiled 2018.05.29 svn.r3508 for OlexSys, GUI svn.r5506)
;
_cell_angle_alpha 90
_cell_angle_beta 90
_cell_angle_gamma 90
_cell_formula_units_Z 4
_cell_length_a 6.8250(14)
_cell_length_b 9.0420(18)
_cell_length_c 21.728(4)
_cell_measurement_temperature 100
_cell_volume 1340.9(5)
_computing_molecular_graphics 'Olex2 (Dolomanov et al., 2009)'
_computing_publication_material 'Olex2 (Dolomanov et al., 2009)'
_computing_structure_refinement 'olex2.refine (Bourhis et al., 2015)'
_diffrn_ambient_temperature 100
_diffrn_measured_fraction_theta_full 0.9067
_diffrn_measured_fraction_theta_max 0.9067
_diffrn_measurement_device_type
;
MAR165 CCD detector
at HASYLAB/DESY beamline F1
on kappa axis diffractometer
;
_diffrn_radiation_type Synchrotron
_diffrn_radiation_wavelength 0.56000
_diffrn_reflns_av_R_equivalents 0.0000
_diffrn_reflns_av_unetI/netI 0.0143
_diffrn_reflns_limit_h_max 15
_diffrn_reflns_limit_h_min 0
_diffrn_reflns_limit_k_max 24
_diffrn_reflns_limit_k_min 0
_diffrn_reflns_limit_l_max 58
_diffrn_reflns_limit_l_min 0
_diffrn_reflns_number 13992
_diffrn_reflns_theta_full 49.8222
_diffrn_reflns_theta_max 49.82
_diffrn_reflns_theta_min 3.23
_exptl_absorpt_coefficient_mu 0.066
_exptl_crystal_density_diffrn 1.3637
_exptl_crystal_F_000 592.1152
_refine_diff_density_max 0.2607
_refine_diff_density_min -0.2157
_refine_diff_density_rms 0.0440
_refine_ls_d_res_high 0.3665
_refine_ls_d_res_low 4.9671
_refine_ls_goodness_of_fit_ref 1.2975
_refine_ls_hydrogen_treatment refall
_refine_ls_matrix_type full
_refine_ls_number_constraints 0
_refine_ls_number_parameters 256
_refine_ls_number_reflns 13992
_refine_ls_number_restraints 0
_refine_ls_restrained_S_all 1.2975
_refine_ls_R_factor_all 0.0333
_refine_ls_R_factor_gt 0.0261
_refine_ls_shift/su_max 0.0009
_refine_ls_shift/su_mean 0.0001
_refine_ls_structure_factor_coef Fsqd
_refine_ls_weighting_details 'w=1/[\s^2^(Fo^2^)+(0.0126P)^2^+0.0038P] where P=(Fo^2^+2Fc^2^)/3'
_refine_ls_weighting_scheme calc
_refine_ls_wR_factor_gt 0.0451
_refine_ls_wR_factor_ref 0.0462
_reflns_Friedel_coverage 0.0
_reflns_limit_h_max 15
_reflns_limit_h_min 0
_reflns_limit_k_max 24
_reflns_limit_k_min 0
_reflns_limit_l_max 58
_reflns_limit_l_min 0
_reflns_number_gt 12169
_reflns_number_total 13992
_reflns_threshold_expression I>=2u(I)
_cod_data_source_file 34_TAAM_iso_max.cif
_cod_data_source_block 34_TAAM_iso_max
_cod_original_sg_symbol_Hall ' P 2ac 2ab'
_cod_database_code 2022040
_olex2_refinement_description
;
;
_olex2_submission_special_instructions 'No special instructions were received'

loop_
_space_group_symop_id
_space_group_symop_operation_xyz
1 x,y,z
2 x+1/2,-y+1/2,-z
3 -x,y+1/2,-z+1/2
4 -x+1/2,-y,z+1/2

loop_
_atom_site_label
_atom_site_type_symbol
_atom_site_fract_x
_atom_site_fract_y
_atom_site_fract_z
_atom_site_U_iso_or_equiv
_atom_site_adp_type
_atom_site_occupancy
_atom_site_refinement_flags_posn
O(4) O 0.14475(3) 0.21826(2) 0.571912(7) 0.01581(3) Uani 1.000000 .
O(3) O 0.41092(3) 0.34795(2) 0.598812(8) 0.01585(3) Uani 1.000000 .
O(2) O 0.25816(3) 0.21505(2) 0.807137(8) 0.01805(3) Uani 1.000000 .
O(1) O 0.28565(3) 0.56490(2) 0.838579(8) 0.01736(3) Uani 1.000000 .
N(3) N 0.35414(3) 0.32351(2) 0.717279(8) 0.01397(3) Uani 1.000000 .
N(2) N 0.53704(3) 0.41380(2) 0.867752(8) 0.01254(2) Uani 1.000000 .
N(1) N 0.26211(3) 0.70109(2) 0.950288(8) 0.01323(2) Uani 1.000000 .
C(6) C 0.25447(3) 0.27975(2) 0.611529(8) 0.01235(2) Uani 1.000000 .
C(5) C 0.18950(3) 0.27376(3) 0.679514(9) 0.01273(3) Uani 1.000000 .
C(8) C 0.00739(4) 0.37252(3) 0.689328(12) 0.01703(3) Uani 1.000000 .
C(4) C 0.37524(3) 0.29200(2) 0.777435(9) 0.01282(3) Uani 1.000000 .
C(3) C 0.56634(3) 0.35149(3) 0.805684(9) 0.01252(3) Uani 1.000000 .
C(20 C 0.71401(4) 0.22483(3) 0.817509(10) 0.01541(3) Uani 1.000000 .
C(21 C 0.83728(4) 0.28450(3) 0.871388(11) 0.01647(3) Uani 1.000000 .
C(22 C 0.68160(4) 0.35637(3) 0.912844(10) 0.01533(3) Uani 1.000000 .
C(2) C 0.39327(3) 0.51327(2) 0.879075(9) 0.01217(3) Uani 1.000000 .
C(1) C 0.36267(3) 0.55435(2) 0.947060(9) 0.01236(3) Uani 1.000000 .
C(7) C 0.23826(5) 0.43654(3) 0.979505(12) 0.01862(4) Uani 1.000000 .
H(5) H 0.1557(9) 0.1579(7) 0.6903(3) 0.0268(14) Uiso 1.000000 .
H(8a H -0.1202(10) 0.3203(8) 0.6708(3) 0.0402(17) Uiso 1.000000 .
H(8b H 0.0333(10) 0.4839(8) 0.6698(3) 0.0435(18) Uiso 1.000000 .
H(8c H -0.0145(10) 0.3895(7) 0.7378(3) 0.0440(18) Uiso 1.000000 .
H(3) H 0.4619(9) 0.3791(7) 0.6951(3) 0.0274(14) Uiso 1.000000 .
H(3a H 0.6288(8) 0.4351(6) 0.7750(3) 0.0266(13) Uiso 1.000000 .
H(2a H 0.6320(10) 0.1284(8) 0.8317(3) 0.0360(16) Uiso 1.000000 .
H(2b H 0.7957(9) 0.1946(7) 0.7777(3) 0.0313(15) Uiso 1.000000 .
H(2c H 0.9208(9) 0.1994(7) 0.8957(3) 0.0341(16) Uiso 1.000000 .
H(2d H 0.9378(10) 0.3688(7) 0.8555(3) 0.0372(16) Uiso 1.000000 .
H(2e H 0.6115(10) 0.2726(7) 0.9428(3) 0.0332(16) Uiso 1.000000 .
H(2f H 0.7372(9) 0.4440(7) 0.9422(3) 0.0326(15) Uiso 1.000000 .
H(1) H 0.5027(9) 0.5663(6) 0.9698(2) 0.0265(13) Uiso 1.000000 .
H(7a H 0.3071(9) 0.3310(8) 0.9760(3) 0.0377(17) Uiso 1.000000 .
H(7b H 0.2184(9) 0.4660(7) 1.0273(3) 0.0415(18) Uiso 1.000000 .
H(7c H 0.0972(11) 0.4333(8) 0.9592(3) 0.0443(18) Uiso 1.000000 .
H(1a H 0.2638(11) 0.7368(8) 0.9960(4) 0.0314(17) Uiso 1.000000 .
H(1b H 0.3376(11) 0.7758(8) 0.9249(3) 0.0317(17) Uiso 1.000000 .
H(1c H 0.1180(11) 0.6972(8) 0.9338(3) 0.0291(16) Uiso 1.000000 .
O(10 O 0.29458(4) 0.07303(3) 0.925474(11) 0.02441(4) Uani 1.000000 .
H(1d H 0.2734(11) 0.1219(8) 0.8877(3) 0.0370(18) Uiso 1.000000 .
H(1e H 0.4072(11) 0.0180(8) 0.9185(3) 0.0321(16) Uiso 1.000000 .

loop_
_atom_site_aniso_label
_atom_site_aniso_U_11
_atom_site_aniso_U_22
_atom_site_aniso_U_33
_atom_site_aniso_U_12
_atom_site_aniso_U_13
_atom_site_aniso_U_23
O(4) 0.01572(6) 0.02101(7) 0.01070(4) -0.00228(5) -0.00070(4) -0.00119(4)
O(3) 0.01442(6) 0.02003(7) 0.01309(5) -0.00230(5) 0.00162(4) 0.00113(5)
O(2) 0.01725(7) 0.02382(8) 0.01308(5) -0.00560(6) -0.00089(5) 0.00339(5)
O(1) 0.01986(8) 0.02037(7) 0.01187(5) 0.00791(6) -0.00308(5) -0.00130(5)
N(3) 0.01439(7) 0.01761(7) 0.00992(4) -0.00174(5) -0.00071(4) 0.00033(4)
N(2) 0.01261(6) 0.01475(6) 0.01026(4) 0.00265(4) -0.00099(4) -0.00140(4)
N(1) 0.01401(7) 0.01374(6) 0.01195(5) 0.00122(5) 0.00069(4) -0.00109(4)
C(6) 0.01251(7) 0.01436(6) 0.01016(4) 0.00032(5) 0.00004(4) 0.00020(4)
C(5) 0.01375(7) 0.01430(7) 0.01014(5) -0.00089(5) 0.00010(4) 0.00005(5)
C(8) 0.01433(8) 0.01996(9) 0.01680(7) 0.00050(6) 0.00179(6) -0.00225(6)
C(4) 0.01357(7) 0.01491(7) 0.00999(5) -0.00040(5) -0.00004(4) -0.00010(5)
C(3) 0.01272(7) 0.01425(7) 0.01060(5) 0.00057(5) 0.00019(5) -0.00087(5)
C(20 0.01489(8) 0.01625(8) 0.01508(6) 0.00305(6) 0.00048(5) -0.00231(6)
C(21 0.01296(8) 0.02006(9) 0.01638(7) 0.00352(6) -0.00097(5) -0.00166(6)
C(22 0.01451(8) 0.01921(9) 0.01225(6) 0.00422(6) -0.00192(5) -0.00099(5)
C(2) 0.01259(7) 0.01382(6) 0.01009(5) 0.00198(5) -0.00054(4) -0.00072(4)
C(1) 0.01289(7) 0.01389(6) 0.01029(5) 0.00065(5) 0.00013(5) -0.00075(4)
C(7) 0.02308(11) 0.01553(8) 0.01724(7) -0.00119(7) 0.00646(7) 0.00041(6)
O(10 0.02665(11) 0.02594(10) 0.02064(7) 0.00482(8) 0.00066(7) 0.00170(7)

loop_
_atom_type_symbol
_atom_type_description
_atom_type_scat_dispersion_real
_atom_type_scat_dispersion_imag
_atom_type_scat_source
_atom_type_scat_dispersion_source
C C 0.00347 0.00161 'Clementi & Roetti, C., At. Data Nucl. Data Tables 1974, 14, (177-478); Clementi & Raimondi, J. Chem. Phys., 1963, 38, (2686-2689)' 'Henke, Gullikson and Davis, At. Data and Nucl. Data Tables, 1993, 54, 2'
H H 0.00000 0.00000 'Clementi & Roetti, C., At. Data Nucl. Data Tables 1974, 14, (177-478); Clementi & Raimondi, J. Chem. Phys., 1963, 38, (2686-2689)' 'Henke, Gullikson and Davis, At. Data and Nucl. Data Tables, 1993, 54, 2'
N N 0.00653 0.00323 'Clementi & Roetti, C., At. Data Nucl. Data Tables 1974, 14, (177-478); Clementi & Raimondi, J. Chem. Phys., 1963, 38, (2686-2689)' 'Henke, Gullikson and Davis, At. Data and Nucl. Data Tables, 1993, 54, 2'
O O 0.01158 0.00611 'Clementi & Roetti, C., At. Data Nucl. Data Tables 1974, 14, (177-478); Clementi & Raimondi, J. Chem. Phys., 1963, 38, (2686-2689)' 'Henke, Gullikson and Davis, At. Data and Nucl. Data Tables, 1993, 54, 2'

loop_
_geom_angle_atom_site_label_1
_geom_angle_atom_site_label_2
_geom_angle_atom_site_label_3
_geom_angle
_geom_angle_site_symmetry_1
_geom_angle_site_symmetry_3
_geom_angle_publ_flag
C(4) N(3) C(5) 124.209(19) . . ?
H(3) N(3) C(5) 116.3(3) . . ?
H(3) N(3) C(4) 119.3(3) . . ?
C(22 N(2) C(3) 112.314(17) . . ?
C(2) N(2) C(3) 121.213(17) . . ?
C(2) N(2) C(22 126.467(17) . . ?
H(1a N(1) C(1) 108.3(4) . . ?
H(1b N(1) C(1) 109.4(4) . . ?
H(1b N(1) H(1a 107.8(6) . . ?
H(1c N(1) C(1) 112.7(4) . . ?
H(1c N(1) H(1a 110.2(5) . . ?
H(1c N(1) H(1b 108.2(6) . . ?
O(3) C(6) O(4) 124.334(19) . . ?
C(5) C(6) O(4) 117.66(2) . . ?
C(5) C(6) O(3) 117.984(19) . . ?
C(6) C(5) N(3) 107.792(17) . . ?
C(8) C(5) N(3) 111.276(19) . . ?
C(8) C(5) C(6) 110.054(18) . . ?
H(5) C(5) N(3) 109.6(3) . . ?
H(5) C(5) C(6) 107.4(3) . . ?
H(5) C(5) C(8) 110.7(3) . . ?
H(8a C(8) C(5) 110.4(4) . . ?
H(8b C(8) C(5) 110.1(4) . . ?
H(8b C(8) H(8a 112.8(5) . . ?
H(8c C(8) C(5) 109.2(4) . . ?
H(8c C(8) H(8a 108.6(5) . . ?
H(8c C(8) H(8b 105.6(5) . . ?
N(3) C(4) O(2) 123.72(2) . . ?
C(3) C(4) O(2) 122.314(19) . . ?
C(3) C(4) N(3) 113.843(19) . . ?
C(4) C(3) N(2) 112.540(18) . . ?
C(20 C(3) N(2) 102.666(16) . . ?
C(20 C(3) C(4) 111.082(19) . . ?
H(3a C(3) N(2) 110.3(3) . . ?
H(3a C(3) C(4) 109.2(3) . . ?
H(3a C(3) C(20 111.0(3) . . ?
C(21 C(20 C(3) 102.879(18) . . ?
H(2a C(20 C(3) 107.9(3) . . ?
H(2a C(20 C(21 110.4(3) . . ?
H(2b C(20 C(3) 113.4(3) . . ?
H(2b C(20 C(21 114.9(3) . . ?
H(2b C(20 H(2a 107.2(5) . . ?
C(22 C(21 C(20 102.478(19) . . ?
H(2c C(21 C(20 114.0(3) . . ?
H(2c C(21 C(22 112.0(3) . . ?
H(2d C(21 C(20 110.6(3) . . ?
H(2d C(21 C(22 109.1(3) . . ?
H(2d C(21 H(2c 108.6(5) . . ?
C(21 C(22 N(2) 102.743(17) . . ?
H(2e C(22 N(2) 109.9(3) . . ?
H(2e C(22 C(21 110.7(3) . . ?
H(2f C(22 N(2) 111.4(3) . . ?
H(2f C(22 C(21 114.3(3) . . ?
H(2f C(22 H(2e 107.8(4) . . ?
N(2) C(2) O(1) 123.479(19) . . ?
C(1) C(2) O(1) 120.757(19) . . ?
C(1) C(2) N(2) 115.697(17) . . ?
C(2) C(1) N(1) 108.768(16) . . ?
C(7) C(1) N(1) 109.910(19) . . ?
C(7) C(1) C(2) 110.429(19) . . ?
H(1) C(1) N(1) 107.2(3) . . ?
H(1) C(1) C(2) 110.1(3) . . ?
H(1) C(1) C(7) 110.4(3) . . ?
H(7a C(7) C(1) 110.2(3) . . ?
H(7b C(7) C(1) 109.9(3) . . ?
H(7b C(7) H(7a 110.1(5) . . ?
H(7c C(7) C(1) 109.3(4) . . ?
H(7c C(7) H(7a 110.2(5) . . ?
H(7c C(7) H(7b 107.0(5) . . ?
H(1e O(10 H(1d 103.6(6) . . ?

loop_
_geom_bond_atom_site_label_1
_geom_bond_atom_site_label_2
_geom_bond_distance
_geom_bond_site_symmetry_2
_geom_bond_publ_flag
O(4) C(6) 1.2692(3) . ?
O(3) C(6) 1.2636(4) . ?
O(2) C(4) 1.2406(3) . ?
O(1) C(2) 1.2376(3) . ?
N(3) C(5) 1.4623(3) . ?
N(3) C(4) 1.3455(3) . ?
N(3) H(3) 1.013(6) . ?
N(2) C(3) 1.4752(3) . ?
N(2) C(22 1.4843(3) . ?
N(2) C(2) 1.3536(3) . ?
N(1) C(1) 1.4955(4) . ?
N(1) H(1a 1.044(8) . ?
N(1) H(1b 1.013(8) . ?
N(1) H(1c 1.048(8) . ?
C(6) C(5) 1.5432(4) . ?
C(5) C(8) 1.5452(4) . ?
C(5) H(5) 1.098(7) . ?
C(8) H(8a 1.069(7) . ?
C(8) H(8b 1.107(7) . ?
C(8) H(8c 1.075(7) . ?
C(4) C(3) 1.5386(4) . ?
C(3) C(20 1.5470(4) . ?
C(3) H(3a 1.095(6) . ?
C(20 C(21 1.5393(4) . ?
C(20 H(2a 1.081(7) . ?
C(20 H(2b 1.064(7) . ?
C(21 C(22 1.5371(4) . ?
C(21 H(2c 1.094(7) . ?
C(21 H(2d 1.082(7) . ?
C(22 H(2e 1.107(7) . ?
C(22 H(2f 1.086(7) . ?
C(2) C(1) 1.5374(4) . ?
C(1) C(7) 1.5338(4) . ?
C(1) H(1) 1.082(6) . ?
C(7) H(7a 1.066(7) . ?
C(7) H(7b 1.081(7) . ?
C(7) H(7c 1.060(8) . ?
O(10 H(1d 0.944(8) . ?
O(10 H(1e 0.928(7) . ?
